data_4320065
loop_
_publ_author_name
'J. C\'ampora'
'J. A. L\'opez'
'P. Palma'
'D. del Rio'
'E. Carmona'
'P. Valerga'
'C. Graiff'
'A. Tiripicchio'

_publ_section_title
;
 Synthesis and Insertion Reactions of the Cyclometalated Palladium-Alkyl
 Complexes Pd(CH2CMe2-o-C6H4)L2. Observation of a Pentacoordinated
 Intermediate in the Insertion of SO2
;
_journal_name_full 'Inorganic Chemistry'
_journal_page_first 4116
_journal_page_last 4126
_journal_paper_doi 10.1021/ic010114r
_journal_volume 40
_journal_year 2001
_chemical_formula_moiety 'C16 H30 O2 P2 Pd S '
_chemical_formula_sum 'C16 H30 O2 P2 Pd S'
_chemical_formula_weight 454.82
_space_group_IT_number 14
_symmetry_cell_setting monoclinic
_symmetry_Int_Tables_number 14
_symmetry_space_group_name_Hall '-P 2ybc'
_symmetry_space_group_name_H-M 'P 1 21/c 1'
_audit_creation_date 'Mon Oct 16 12:48:44 2000'
_audit_creation_method 'from TEXRAY.INF file'
_cell_angle_alpha 90
_cell_angle_beta 94.59(3)
_cell_angle_gamma 90
_cell_formula_units_Z 4
_cell_length_a 8.244(4)
_cell_length_b 17.519(3)
_cell_length_c 13.854(4)
_cell_measurement_reflns_used 25
_cell_measurement_temperature 290.2
_cell_measurement_theta_max 16.5
_cell_measurement_theta_min 13.7
_cell_volume 1994.5(12)
_computing_cell_refinement 'MSC/AFC Diffractometer Control'
_computing_data_collection 'MSC/AFC Diffractometer Control'
_computing_data_reduction teXsan
_computing_publication_material teXsan
_computing_structure_refinement teXsan
_diffrn_ambient_temperature 290.2
_diffrn_measurement_device AFC6S
_diffrn_measurement_method 'omega/2-theta scans'
_diffrn_orient_matrix_UB_11 -0.00132
_diffrn_orient_matrix_UB_12 -0.03478
_diffrn_orient_matrix_UB_13 0.05717
_diffrn_orient_matrix_UB_21 -0.00583
_diffrn_orient_matrix_UB_22 0.04522
_diffrn_orient_matrix_UB_23 0.04363
_diffrn_orient_matrix_UB_31 -0.12154
_diffrn_orient_matrix_UB_32 -0.00179
_diffrn_orient_matrix_UB_33 -0.00851
_diffrn_radiation_monochromator graphite
_diffrn_radiation_source 'X-ray tube'
_diffrn_radiation_type MoKalpha
_diffrn_radiation_wavelength 0.7107
_diffrn_reflns_av_R_equivalents 8.06
_diffrn_reflns_number 3932
_diffrn_reflns_theta_max 25.05
_diffrn_standards_decay_% -2.20
_diffrn_standards_interval_count 200
_diffrn_standards_number 3
_exptl_absorpt_coefficient_mu 1.181
_exptl_absorpt_correction_T_max 1.000
_exptl_absorpt_correction_T_min 0.949
_exptl_absorpt_correction_type empirical
_exptl_absorpt_process_details psi-scan
_exptl_crystal_colour colourlessprism
_exptl_crystal_density_diffrn 1.515
_exptl_crystal_density_meas 0.000
_exptl_crystal_description prism
_exptl_crystal_F_000 936.00
_exptl_crystal_size_max 0.350
_exptl_crystal_size_mid 0.300
_exptl_crystal_size_min 0.150
_refine_diff_density_max -0.61
_refine_diff_density_min 1.39
_refine_ls_extinction_coef 0.00000
_refine_ls_extinction_method none
_refine_ls_goodness_of_fit_obs 1.367
_refine_ls_hydrogen_treatment noref
_refine_ls_matrix_type full
_refine_ls_number_parameters 199
_refine_ls_number_reflns 2234
_refine_ls_number_restraints 0
_refine_ls_R_factor_obs 0.0391
_refine_ls_shift/esd_max 0.0004
_refine_ls_structure_factor_coef F
_refine_ls_weighting_scheme sigma
_refine_ls_wR_factor_obs 0.0452
_reflns_number_observed 2234
_reflns_number_total 3932
_reflns_observed_criterion 3.00
_cod_data_source_file ic010114r_3.cif
_cod_data_source_block '[PD(ME3P)2(SO2CH2C(ME2)PH]'
_cod_depositor_comments
;
The following automatic conversions were performed:

'_atom_site_thermal_displace_type' tag value 'Uij' was replaced with
'Uani' value 52 times.

Automatic conversion script
Id: cif_fix_values 1646 2011-03-28 12:23:43Z adriana 
;
_cod_original_cell_volume 1994(1)
_cod_original_sg_symbol_H-M 'P 21/c '
_cod_original_formula_sum 'C16 H30 O2 P2 Pd S '
_cod_database_code 4320065

loop_
_symmetry_equiv_pos_as_xyz
'   +x,   +y,   +z'
'   -x,1/2+y,1/2-z'
'   -x,   -y,   -z'
'   +x,1/2-y,1/2+z'

loop_
_atom_site_aniso_label
_atom_site_aniso_U_11
_atom_site_aniso_U_22
_atom_site_aniso_U_33
_atom_site_aniso_U_12
_atom_site_aniso_U_13
_atom_site_aniso_U_23
Pd() 0.0295(3) 0.0202(3) 0.0256(3) -0.0023(2) -0.0014(2) 0.0008(2)
S() 0.0368(10) 0.0289(10) 0.042(1) 0.0044(7) -0.0052(8) 0.0037(8)
P(1) 0.0315(10) 0.031(1) 0.042(1) -0.0002(7) -0.0044(8) 0.0020(8)
P(2) 0.045(1) 0.0228(10) 0.041(1) -0.0069(8) 0.0015(8) -0.0019(7)
O(1) 0.083(4) 0.041(3) 0.052(4) -0.014(3) -0.014(3) 0.020(3)
O(2) 0.055(3) 0.062(4) 0.069(4) 0.020(3) -0.003(3) -0.015(3)
C(1) 0.029(3) 0.042(4) 0.033(3) -0.001(3) -0.005(3) 0.009(3)
C(2) 0.047(4) 0.042(4) 0.018(3) 0.003(3) -0.004(3) -0.005(3)
C(3) 0.049(4) 0.056(5) 0.029(4) -0.001(4) 0.006(3) -0.002(3)
C(4) 0.067(5) 0.055(5) 0.034(5) -0.004(4) -0.017(4) -0.009(4)
C(5) 0.021(3) 0.027(4) 0.035(4) -0.001(3) 0.001(3) -0.004(3)
C(6) 0.038(4) 0.030(4) 0.042(4) -0.007(3) -0.004(3) -0.014(3)
C(7) 0.047(4) 0.036(4) 0.056(5) -0.013(3) 0.009(4) 0.005(4)
C(8) 0.050(4) 0.043(4) 0.034(4) -0.008(3) 0.006(3) 0.013(3)
C(9) 0.041(4) 0.032(4) 0.031(4) -0.008(3) 0.006(3) -0.001(3)
C(10) 0.030(3) 0.022(3) 0.031(4) -0.004(3) 0.003(3) -0.001(3)
C(11) 0.064(6) 0.025(5) 0.139(10) 0.012(4) -0.012(6) 0.000(5)
C(12) 0.059(6) 0.081(7) 0.121(10) 0.016(5) 0.025(6) 0.031(7)
C(13) 0.100(8) 0.068(7) 0.073(7) 0.009(6) -0.046(6) -0.002(5)
C(14) 0.070(6) 0.036(5) 0.069(6) -0.011(4) 0.018(5) 0.007(4)
C(15) 0.074(6) 0.042(5) 0.082(7) -0.010(4) -0.032(5) -0.015(4)
C(16) 0.080(6) 0.035(5) 0.062(6) -0.006(4) 0.012(5) -0.009(4)

loop_
_atom_site_label
_atom_site_fract_x
_atom_site_fract_y
_atom_site_fract_z
_atom_site_U_iso_or_equiv
_atom_site_thermal_displace_type
_atom_site_calc_flag
_atom_site_calc_attached_atom
Pd() 0.12364(6) 0.23952(2) 0.17724(3) 0.0253(1) Uani ? ?
S() 0.3348(2) 0.18588(10) 0.2723(1) 0.0364(5) Uani ? ?
P(1) -0.0954(2) 0.31200(10) 0.1150(1) 0.0352(5) Uani ? ?
P(2) -0.0098(2) 0.11981(10) 0.1679(1) 0.0362(5) Uani ? ?
O(1) 0.2700(7) 0.1286(3) 0.3370(4) 0.060(2) Uani ? ?
O(2) 0.4704(7) 0.1586(3) 0.2204(4) 0.062(2) Uani ? ?
C(1) 0.4194(7) 0.2575(4) 0.3558(4) 0.035(2) Uani ? ?
C(2) 0.3357(9) 0.3349(4) 0.3604(5) 0.036(2) Uani ? ?
C(3) 0.1615(9) 0.3261(4) 0.3889(5) 0.045(2) Uani ? ?
C(4) 0.429(1) 0.3817(5) 0.4402(5) 0.053(3) Uani ? ?
C(5) 0.3398(7) 0.3726(3) 0.2591(5) 0.028(2) Uani ? ?
C(6) 0.4272(8) 0.4393(4) 0.2473(5) 0.037(2) Uani ? ?
C(7) 0.4464(9) 0.4694(4) 0.1566(6) 0.046(2) Uani ? ?
C(8) 0.3823(9) 0.4309(4) 0.0764(5) 0.042(2) Uani ? ?
C(9) 0.2920(8) 0.3655(4) 0.0865(5) 0.034(2) Uani ? ?
C(10) 0.2656(7) 0.3358(3) 0.1775(5) 0.028(2) Uani ? ?
C(11) -0.076(1) 0.4150(5) 0.1153(8) 0.077(3) Uani ? ?
C(12) -0.265(1) 0.2984(6) 0.1862(9) 0.086(4) Uani ? ?
C(13) -0.180(1) 0.2952(6) -0.0072(7) 0.083(4) Uani ? ?
C(14) -0.102(1) 0.0905(4) 0.2748(7) 0.058(3) Uani ? ?
C(15) -0.173(1) 0.1033(5) 0.0750(7) 0.068(3) Uani ? ?
C(16) 0.128(1) 0.0423(4) 0.1456(6) 0.059(3) Uani ? ?
H(1) 0.5270 0.2666 0.3389 0.0420 Uani ? ?
H(2) 0.4226 0.2352 0.4184 0.0420 Uani ? ?
H(3) 0.0928 0.3031 0.3395 0.0497 Uani ? ?
H(4) 0.1599 0.2953 0.4469 0.0497 Uani ? ?
H(5) 0.1177 0.3753 0.4038 0.0497 Uani ? ?
H(6) 0.5396 0.3868 0.4274 0.0606 Uani ? ?
H(7) 0.3821 0.4322 0.4426 0.0606 Uani ? ?
H(8) 0.4224 0.3585 0.5019 0.0606 Uani ? ?
H(9) 0.4741 0.4645 0.3034 0.0439 Uani ? ?
H(10) 0.5052 0.5152 0.1492 0.0573 Uani ? ?
H(11) 0.3982 0.4496 0.0139 0.0511 Uani ? ?
H(12) 0.2483 0.3388 0.0303 0.0415 Uani ? ?
H(13) -0.1750 0.4402 0.1051 0.0970 Uani ? ?
H(14) -0.0232 0.4322 0.1782 0.0970 Uani ? ?
H(15) -0.0035 0.4316 0.0677 0.0970 Uani ? ?
H(16) -0.2442 0.3160 0.2506 0.1004 Uani ? ?
H(17) -0.3616 0.3228 0.1578 0.1004 Uani ? ?
H(18) -0.2921 0.2438 0.1900 0.1004 Uani ? ?
H(19) -0.2310 0.2482 -0.0148 0.0992 Uani ? ?
H(20) -0.2529 0.3355 -0.0289 0.0992 Uani ? ?
H(21) -0.0911 0.2967 -0.0515 0.0992 Uani ? ?
H(22) -0.1412 0.0406 0.2698 0.0689 Uani ? ?
H(23) -0.0275 0.0960 0.3308 0.0689 Uani ? ?
H(24) -0.1944 0.1244 0.2848 0.0689 Uani ? ?
H(25) -0.1567 0.1334 0.0170 0.0820 Uani ? ?
H(26) -0.2772 0.1232 0.0965 0.0820 Uani ? ?
H(27) -0.1879 0.0529 0.0581 0.0820 Uani ? ?
H(28) 0.1967 0.0298 0.2063 0.0698 Uani ? ?
H(29) 0.0747 -0.0030 0.1257 0.0698 Uani ? ?
H(30) 0.2044 0.0562 0.0998 0.0698 Uani ? ?

loop_
_atom_type_symbol
_atom_type_oxidation_number
_atom_type_number_in_cell
_atom_type_scat_dispersion_real
_atom_type_scat_dispersion_imag
_atom_type_scat_source
Pd 0 4 -1.177 1.007 'International Tables'
C 0 64 0.002 0.002 'International Tables'
H 0 120 0.000 0.000 'International Tables'
S 0 4 0.110 0.124 'International Tables'
P 0 8 0.090 0.095 'International Tables'
O 0 8 0.008 0.006 'International Tables'

loop_
_geom_angle_atom_site_label_1
_geom_angle_atom_site_label_2
_geom_angle_atom_site_label_3
_geom_angle
_geom_angle_site_symmetry_1
_geom_angle_site_symmetry_2
_geom_angle_site_symmetry_3
_geom_angle_publ_flag
S Pd P(1) 165.82(7) ? ? ? yes
S Pd P(2) 89.80(7) ? ? ? yes
S Pd C(10) 85.9(2) ? ? ? yes
P(1) Pd P(2) 96.91(7) ? ? ? yes
P(1) Pd C(10) 88.7(2) ? ? ? yes
P(2) Pd C(10) 172.1(2) ? ? ? yes
Pd S O(1) 109.4(2) ? ? ? yes
Pd S O(2) 115.3(2) ? ? ? yes
Pd S C(1) 108.6(2) ? ? ? yes
O(1) S O(2) 114.0(4) ? ? ? yes
O(1) S C(1) 102.9(3) ? ? ? yes
O(2) S C(1) 105.8(3) ? ? ? yes
Pd P(1) C(11) 118.7(3) ? ? ? yes
Pd P(1) C(12) 110.0(3) ? ? ? yes
Pd P(1) C(13) 119.4(3) ? ? ? yes
C(11) P(1) C(12) 101.7(5) ? ? ? yes
C(11) P(1) C(13) 101.0(5) ? ? ? yes
C(12) P(1) C(13) 103.6(6) ? ? ? yes
Pd P(2) C(14) 115.7(3) ? ? ? yes
Pd P(2) C(15) 119.8(3) ? ? ? yes
Pd P(2) C(16) 112.2(3) ? ? ? yes
C(14) P(2) C(15) 101.7(4) ? ? ? yes
C(14) P(2) C(16) 103.9(4) ? ? ? yes
C(15) P(2) C(16) 101.6(4) ? ? ? yes
S C(1) C(2) 119.4(4) ? ? ? yes
C(1) C(2) C(3) 111.1(6) ? ? ? yes
C(1) C(2) C(4) 107.6(6) ? ? ? yes
C(1) C(2) C(5) 107.3(5) ? ? ? yes
C(3) C(2) C(4) 107.2(6) ? ? ? yes
C(3) C(2) C(5) 111.4(5) ? ? ? yes
C(4) C(2) C(5) 112.2(6) ? ? ? yes
C(2) C(5) C(6) 120.8(6) ? ? ? yes
C(2) C(5) C(10) 119.6(6) ? ? ? yes
C(6) C(5) C(10) 119.4(6) ? ? ? yes
C(5) C(6) C(7) 121.7(6) ? ? ? yes
C(6) C(7) C(8) 119.0(6) ? ? ? yes
C(7) C(8) C(9) 120.2(6) ? ? ? yes
C(8) C(9) C(10) 121.7(6) ? ? ? yes
Pd C(10) C(5) 126.4(5) ? ? ? yes
Pd C(10) C(9) 115.7(4) ? ? ? yes
C(5) C(10) C(9) 117.9(6) ? ? ? yes

loop_
_geom_bond_atom_site_label_1
_geom_bond_atom_site_label_2
_geom_bond_distance
_geom_bond_site_symmetry_1
_geom_bond_site_symmetry_2
_geom_bond_publ_flag
Pd S 2.298(2) ? ? yes
Pd P(1) 2.316(2) ? ? yes
Pd P(2) 2.367(2) ? ? yes
Pd C(10) 2.053(6) ? ? yes
S O(1) 1.474(5) ? ? yes
S O(2) 1.457(6) ? ? yes
S C(1) 1.809(7) ? ? yes
P(1) C(11) 1.811(8) ? ? yes
P(1) C(12) 1.793(10) ? ? yes
P(1) C(13) 1.802(9) ? ? yes
P(2) C(14) 1.793(8) ? ? yes
P(2) C(15) 1.809(8) ? ? yes
P(2) C(16) 1.815(8) ? ? yes
C(1) C(2) 1.526(9) ? ? yes
C(2) C(3) 1.526(10) ? ? yes
C(2) C(4) 1.532(9) ? ? yes
C(2) C(5) 1.554(9) ? ? yes
C(5) C(6) 1.389(9) ? ? yes
C(5) C(10) 1.399(8) ? ? yes
C(6) C(7) 1.384(10) ? ? yes
C(7) C(8) 1.369(10) ? ? yes
C(8) C(9) 1.379(9) ? ? yes
C(9) C(10) 1.397(9) ? ? yes
